data_7031465
loop_
_publ_author_name
'Hejda, Martin'
'Ly\<cka, Anton\'in'
'Jambor, Roman'
'R\%u\<zi\<cka, Ale\<s'
'Dost\'al, Libor'

_publ_section_title
;
 From C,N- and N,N-chelated chloroboranes to substituted
 1H-2,1-benzazaboroles and 1H-pyrrolo[1,2-c][1,3,2]diazaborolidines: a
 straightforward route to five-membered rings containing the B-N or N-B-N
 moiety.
;
_journal_issue 33
_journal_name_full 'Dalton transactions (Cambridge, England : 2003)'
_journal_page_first 12678
_journal_page_last 12688
_journal_paper_doi 10.1039/c4dt01445f
_journal_volume 43
_journal_year 2014
_chemical_formula_moiety 'C19 H22 B Cl2 N, C H2 Cl2'
_chemical_formula_sum 'C20 H24 B Cl4 N'
_chemical_formula_weight 431.01
_chemical_name_systematic
;
 ?
;
_space_group_IT_number 14
_space_group_name_Hall '-P 2ybc'
_space_group_name_H-M_alt 'P 1 21/c 1'
_symmetry_cell_setting monoclinic
_symmetry_space_group_name_Hall '-P 2ybc'
_symmetry_space_group_name_H-M 'P 1 21/c 1'
_atom_sites_solution_hydrogens difmap
_audit_creation_method SHELXL-97
_cell_angle_alpha 90
_cell_angle_beta 108.492(3)
_cell_angle_gamma 90
_cell_formula_units_Z 4
_cell_length_a 12.3332(4)
_cell_length_b 13.0120(2)
_cell_length_c 14.1703(4)
_cell_measurement_reflns_used 18862
_cell_measurement_temperature 150(1)
_cell_measurement_theta_max 27.5
_cell_measurement_theta_min 1
_cell_volume 2156.63(11)
_computing_cell_refinement 'COLLECT and DENZO'
_computing_data_collection 'COLLECT (Hooft, 1998) and DENZO (Otwinowski & Minor, 1997)'
_computing_data_reduction 'COLLECT and DENZO'
_computing_molecular_graphics 'PLATON (Spek, 2003)'
_computing_publication_material 'SHELXL-97 (Sheldrick, 2008)'
_computing_structure_refinement 'SHELXL-97 (Sheldrick, 1997)'
_computing_structure_solution 'SIR92 (Altomare et al., 1994)'
_diffrn_ambient_temperature 150(1)
_diffrn_detector_area_resol_mean 9.091
_diffrn_measured_fraction_theta_full 0.986
_diffrn_measured_fraction_theta_max 0.985
_diffrn_measurement_device_type 'Bruker Nonius KappaCCD area detector'
_diffrn_measurement_method '\f and \w scans to fill the Ewald sphere'
_diffrn_radiation_monochromator graphite
_diffrn_radiation_source 'fine-focus sealed tube'
_diffrn_radiation_type MoK\a
_diffrn_radiation_wavelength 0.71073
_diffrn_reflns_av_R_equivalents 0.0492
_diffrn_reflns_av_unetI/netI 0.0392
_diffrn_reflns_Laue_measured_fraction_full 0.986
_diffrn_reflns_Laue_measured_fraction_max 0.985
_diffrn_reflns_limit_h_max 15
_diffrn_reflns_limit_h_min -15
_diffrn_reflns_limit_k_max 16
_diffrn_reflns_limit_k_min -16
_diffrn_reflns_limit_l_max 18
_diffrn_reflns_limit_l_min -17
_diffrn_reflns_number 18640
_diffrn_reflns_point_group_measured_fraction_full 0.986
_diffrn_reflns_point_group_measured_fraction_max 0.985
_diffrn_reflns_theta_full 25.242
_diffrn_reflns_theta_max 27.499
_diffrn_reflns_theta_min 2.341
_diffrn_standards_number 0
_exptl_absorpt_coefficient_mu 0.553
_exptl_absorpt_correction_T_max 0.928
_exptl_absorpt_correction_T_min 0.824
_exptl_absorpt_correction_type integration
_exptl_absorpt_process_details
;
Gaussian integration (Coppens, 1970)
;
_exptl_crystal_colour 'light yellow'
_exptl_crystal_density_diffrn 1.327
_exptl_crystal_description block
_exptl_crystal_F_000 896
_exptl_crystal_size_max 0.44
_exptl_crystal_size_mid 0.30
_exptl_crystal_size_min 0.20
_refine_diff_density_max 1.235
_refine_diff_density_min -0.866
_refine_diff_density_rms 0.109
_refine_ls_extinction_method none
_refine_ls_goodness_of_fit_ref 1.050
_refine_ls_hydrogen_treatment constr
_refine_ls_matrix_type full
_refine_ls_number_parameters 235
_refine_ls_number_reflns 4874
_refine_ls_number_restraints 0
_refine_ls_restrained_S_all 1.050
_refine_ls_R_factor_all 0.0970
_refine_ls_R_factor_gt 0.0756
_refine_ls_shift/su_max 0.000
_refine_ls_shift/su_mean 0.000
_refine_ls_structure_factor_coef Fsqd
_refine_ls_weighting_details 'w=1/[\s^2^(Fo^2^)+(0.0675P)^2^+10.7607P] where P=(Fo^2^+2Fc^2^)/3'
_refine_ls_weighting_scheme calc
_refine_ls_wR_factor_gt 0.1820
_refine_ls_wR_factor_ref 0.1998
_reflns_Friedel_coverage 0.000
_reflns_number_gt 3863
_reflns_number_total 4874
_reflns_threshold_expression 'I > 2\s(I)'
_cod_data_source_file c4dt01445f2.cif
_cod_data_source_block shelxl
_cod_depositor_comments 'Adding full bibliography for 7031456--7031465.cif.'
_cod_database_code 7031465
_shelx_space_group_comment
;
The symmetry employed for this shelxl refinement is uniquely defined
by the following loop, which should always be used as a source of
symmetry information in preference to the above space-group names.
They are only intended as comments.
;
_shelxl_version_number 2013-4

loop_
_space_group_symop_operation_xyz
'x, y, z'
'-x, y+1/2, -z+1/2'
'-x, -y, -z'
'x, -y-1/2, z-1/2'

loop_
_atom_site_label
_atom_site_type_symbol
_atom_site_fract_x
_atom_site_fract_y
_atom_site_fract_z
_atom_site_U_iso_or_equiv
_atom_site_adp_type
_atom_site_occupancy
_atom_site_site_symmetry_order
_atom_site_calc_flag
_atom_site_refinement_flags_posn
_atom_site_refinement_flags_adp
Cl1 Cl 0.91062(8) 0.22973(7) 0.83277(7) 0.0252(2) Uani 1 1 d . .
Cl2 Cl 0.91107(8) 0.23182(7) 0.62076(7) 0.0255(2) Uani 1 1 d . .
Cl3 Cl 0.56779(15) 0.29486(12) 0.54966(13) 0.0650(5) Uani 1 1 d . .
Cl4 Cl 0.49161(15) 0.20388(15) 0.70599(15) 0.0717(5) Uani 1 1 d . .
N1 N 0.9224(3) 0.0456(2) 0.7282(2) 0.0150(6) Uani 1 1 d . .
C8 C 0.8070(3) 0.0051(3) 0.6944(3) 0.0161(7) Uani 1 1 d . .
C3 C 1.2263(3) -0.0072(3) 0.8161(3) 0.0226(8) Uani 1 1 d . .
H3 H 1.2358 -0.0781 0.8188 0.027 Uiso 1 1 d R U
C12 C 0.6463(3) -0.0555(3) 0.5629(3) 0.0218(8) Uani 1 1 d . .
H12 H 0.6104 -0.0698 0.4959 0.026 Uiso 1 1 d R U
C17 C 0.8183(3) -0.0011(3) 0.5163(3) 0.0218(8) Uani 1 1 d . .
H17 H 0.8911 0.0334 0.5489 0.026 Uiso 1 1 d R U
C2 C 1.1182(3) 0.0368(3) 0.7845(2) 0.0164(7) Uani 1 1 d . .
C1 C 1.0992(3) 0.1439(3) 0.7789(3) 0.0179(7) Uani 1 1 d . .
C10 C 0.6417(3) -0.0553(3) 0.7307(3) 0.0236(8) Uani 1 1 d . .
H10 H 0.6026 -0.0699 0.7755 0.028 Uiso 1 1 d R U
C6 C 1.1937(3) 0.2076(3) 0.8068(3) 0.0228(8) Uani 1 1 d . .
H6 H 1.1848 0.2786 0.8047 0.027 Uiso 1 1 d R U
C7 C 1.0098(3) -0.0157(3) 0.7533(3) 0.0169(7) Uani 1 1 d . .
H7 H 1.0032 -0.0870 0.7513 0.020 Uiso 1 1 d R U
C9 C 0.7522(3) -0.0152(3) 0.7654(3) 0.0194(7) Uani 1 1 d . .
C14 C 0.8090(4) -0.0032(3) 0.8771(3) 0.0237(8) Uani 1 1 d . .
H14 H 0.8829 0.0306 0.8879 0.028 Uiso 1 1 d R U
C13 C 0.7568(3) -0.0150(3) 0.5930(3) 0.0178(7) Uani 1 1 d . .
C19 C 0.8440(4) -0.1059(3) 0.4786(3) 0.0300(9) Uani 1 1 d . .
H19A H 0.8924 -0.1450 0.5332 0.036 Uiso 1 1 d R U
H19B H 0.8821 -0.0956 0.4298 0.036 Uiso 1 1 d R U
H19C H 0.7738 -0.1424 0.4490 0.036 Uiso 1 1 d R U
C5 C 1.3029(3) 0.1644(3) 0.8389(3) 0.0270(8) Uani 1 1 d . .
H5 H 1.3663 0.2075 0.8572 0.032 Uiso 1 1 d R U
C11 C 0.5889(3) -0.0741(3) 0.6304(3) 0.0248(8) Uani 1 1 d . .
H11 H 0.5145 -0.0994 0.6082 0.030 Uiso 1 1 d R U
B1 B 0.9654(4) 0.1639(3) 0.7412(3) 0.0175(8) Uani 1 1 d . .
C16 C 0.8317(4) -0.1092(4) 0.9276(3) 0.0353(10) Uani 1 1 d . .
H16A H 0.7605 -0.1446 0.9169 0.042 Uiso 1 1 d R U
H16B H 0.8691 -0.1008 0.9977 0.042 Uiso 1 1 d R U
H16C H 0.8797 -0.1484 0.8993 0.042 Uiso 1 1 d R U
C15 C 0.7383(4) 0.0643(4) 0.9237(3) 0.0363(11) Uani 1 1 d . .
H15A H 0.7197 0.1275 0.8872 0.044 Uiso 1 1 d R U
H15B H 0.7814 0.0788 0.9917 0.044 Uiso 1 1 d R U
H15C H 0.6691 0.0290 0.9213 0.044 Uiso 1 1 d R U
C18 C 0.7493(4) 0.0663(3) 0.4290(3) 0.0296(9) Uani 1 1 d . .
H18A H 0.6829 0.0293 0.3899 0.036 Uiso 1 1 d R U
H18B H 0.7958 0.0835 0.3883 0.036 Uiso 1 1 d R U
H18C H 0.7261 0.1282 0.4541 0.036 Uiso 1 1 d R U
C4 C 1.3195(4) 0.0586(3) 0.8435(3) 0.0288(9) Uani 1 1 d . .
H4 H 1.3933 0.0321 0.8656 0.035 Uiso 1 1 d R U
C20 C 0.6017(4) 0.2124(4) 0.6512(4) 0.0427(12) Uani 1 1 d . .
H20A H 0.6705 0.2370 0.7010 0.051 Uiso 1 1 d R U
H20B H 0.6175 0.1445 0.6307 0.051 Uiso 1 1 d R U

loop_
_atom_site_aniso_label
_atom_site_aniso_U_11
_atom_site_aniso_U_22
_atom_site_aniso_U_33
_atom_site_aniso_U_23
_atom_site_aniso_U_13
_atom_site_aniso_U_12
Cl1 0.0292(5) 0.0192(4) 0.0302(5) -0.0067(4) 0.0138(4) -0.0001(4)
Cl2 0.0311(5) 0.0170(4) 0.0236(5) 0.0051(3) 0.0020(4) 0.0003(4)
Cl3 0.0654(10) 0.0486(8) 0.0592(9) 0.0139(7) -0.0110(7) -0.0166(7)
Cl4 0.0614(10) 0.0847(12) 0.0799(12) -0.0033(9) 0.0380(9) 0.0207(9)
N1 0.0184(14) 0.0143(13) 0.0130(13) 0.0010(11) 0.0060(11) -0.0004(11)
C8 0.0177(16) 0.0113(15) 0.0194(17) -0.0007(13) 0.0062(14) 0.0018(12)
C3 0.0223(18) 0.0175(17) 0.027(2) 0.0019(15) 0.0057(15) 0.0032(14)
C12 0.0192(18) 0.0210(18) 0.0225(18) -0.0011(15) 0.0029(14) 0.0001(14)
C17 0.0257(19) 0.0254(19) 0.0151(17) -0.0016(14) 0.0076(15) -0.0023(15)
C2 0.0206(17) 0.0155(16) 0.0126(16) 0.0002(13) 0.0046(13) 0.0006(13)
C1 0.0229(18) 0.0162(17) 0.0145(16) -0.0004(13) 0.0059(14) -0.0006(14)
C10 0.026(2) 0.0190(18) 0.029(2) 0.0043(15) 0.0133(16) 0.0012(15)
C6 0.0228(19) 0.0168(17) 0.028(2) -0.0005(14) 0.0076(16) -0.0042(14)
C7 0.0229(18) 0.0148(16) 0.0131(15) -0.0007(12) 0.0059(13) -0.0004(13)
C9 0.0253(19) 0.0138(16) 0.0204(18) -0.0012(13) 0.0094(15) 0.0018(14)
C14 0.037(2) 0.0218(18) 0.0152(17) -0.0005(14) 0.0127(16) -0.0022(16)
C13 0.0201(17) 0.0151(16) 0.0184(17) 0.0012(13) 0.0063(14) 0.0015(13)
C19 0.036(2) 0.031(2) 0.025(2) -0.0046(17) 0.0140(18) 0.0051(18)
C5 0.0208(19) 0.028(2) 0.030(2) -0.0023(17) 0.0050(16) -0.0066(16)
C11 0.0188(18) 0.0218(19) 0.034(2) 0.0010(16) 0.0087(16) -0.0011(15)
B1 0.0205(19) 0.0121(17) 0.0191(19) -0.0023(15) 0.0049(15) -0.0013(15)
C16 0.049(3) 0.030(2) 0.026(2) 0.0090(18) 0.010(2) 0.004(2)
C15 0.052(3) 0.035(2) 0.029(2) -0.0037(18) 0.022(2) 0.004(2)
C18 0.036(2) 0.031(2) 0.023(2) 0.0044(16) 0.0110(17) -0.0010(18)
C4 0.0202(19) 0.029(2) 0.036(2) 0.0018(18) 0.0079(17) 0.0026(16)
C20 0.032(2) 0.035(3) 0.058(3) 0.009(2) 0.009(2) 0.005(2)

loop_
_atom_type_symbol
_atom_type_description
_atom_type_scat_dispersion_real
_atom_type_scat_dispersion_imag
_atom_type_scat_source
C C 0.0033 0.0016 'International Tables Vol C Tables 4.2.6.8 and 6.1.1.4'
H H 0.0000 0.0000 'International Tables Vol C Tables 4.2.6.8 and 6.1.1.4'
N N 0.0061 0.0033 'International Tables Vol C Tables 4.2.6.8 and 6.1.1.4'
B B 0.0013 0.0007 'International Tables Vol C Tables 4.2.6.8 and 6.1.1.4'
Cl Cl 0.1484 0.1585 'International Tables Vol C Tables 4.2.6.8 and 6.1.1.4'

loop_
_exptl_crystal_face_index_h
_exptl_crystal_face_index_k
_exptl_crystal_face_index_l
_exptl_crystal_face_perp_dist
0 -1 0 0.180
0 1 0 0.222
1 0 0 0.098
-1 0 0 0.035
1 0 -1 0.119
-1 0 1 0.108
0 0 -1 0.113
0 0 1 0.141

loop_
_geom_angle_atom_site_label_1
_geom_angle_atom_site_label_2
_geom_angle_atom_site_label_3
_geom_angle
C7 N1 C8 120.7(3)
C7 N1 B1 109.9(3)
C8 N1 B1 129.4(3)
C13 C8 C9 123.0(3)
C13 C8 N1 118.5(3)
C9 C8 N1 118.5(3)
C4 C3 C2 117.6(4)
C4 C3 H3 121.3
C2 C3 H3 121.2
C11 C12 C13 121.4(4)
C11 C12 H12 119.3
C13 C12 H12 119.3
C13 C17 C18 111.7(3)
C13 C17 C19 110.4(3)
C18 C17 C19 110.5(3)
C13 C17 H17 107.9
C18 C17 H17 108.0
C19 C17 H17 108.2
C3 C2 C1 123.4(3)
C3 C2 C7 127.4(3)
C1 C2 C7 109.2(3)
C6 C1 C2 117.8(3)
C6 C1 B1 133.7(3)
C2 C1 B1 108.5(3)
C11 C10 C9 121.2(4)
C11 C10 H10 119.2
C9 C10 H10 119.6
C1 C6 C5 119.4(4)
C1 C6 H6 120.4
C5 C6 H6 120.2
N1 C7 C2 113.7(3)
N1 C7 H7 123.2
C2 C7 H7 123.0
C10 C9 C8 117.1(3)
C10 C9 C14 118.8(3)
C8 C9 C14 124.0(3)
C9 C14 C15 111.8(4)
C9 C14 C16 110.4(3)
C15 C14 C16 111.1(3)
C9 C14 H14 107.8
C15 C14 H14 107.7
C16 C14 H14 107.9
C8 C13 C12 117.1(3)
C8 C13 C17 123.7(3)
C12 C13 C17 119.1(3)
C17 C19 H19A 109.6
C17 C19 H19B 109.3
H19A C19 H19B 109.5
C17 C19 H19C 109.6
H19A C19 H19C 109.5
H19B C19 H19C 109.5
C4 C5 C6 121.7(4)
C4 C5 H5 119.1
C6 C5 H5 119.2
C12 C11 C10 120.2(4)
C12 C11 H11 119.7
C10 C11 H11 120.1
C1 B1 N1 98.6(3)
C1 B1 Cl2 115.0(3)
N1 B1 Cl2 109.9(2)
C1 B1 Cl1 114.3(3)
N1 B1 Cl1 109.9(2)
Cl2 B1 Cl1 108.7(2)
C14 C16 H16A 109.6
C14 C16 H16B 109.7
H16A C16 H16B 109.5
C14 C16 H16C 109.2
H16A C16 H16C 109.5
H16B C16 H16C 109.5
C14 C15 H15A 109.3
C14 C15 H15B 109.6
H15A C15 H15B 109.5
C14 C15 H15C 109.4
H15A C15 H15C 109.5
H15B C15 H15C 109.5
C17 C18 H18A 109.4
C17 C18 H18B 109.5
H18A C18 H18B 109.5
C17 C18 H18C 109.6
H18A C18 H18C 109.5
H18B C18 H18C 109.5
C3 C4 C5 120.1(4)
C3 C4 H4 120.2
C5 C4 H4 119.7
Cl3 C20 Cl4 112.7(3)
Cl3 C20 H20A 108.8
Cl4 C20 H20A 108.6
Cl3 C20 H20B 109.4
Cl4 C20 H20B 109.3
H20A C20 H20B 107.8

loop_
_geom_bond_atom_site_label_1
_geom_bond_atom_site_label_2
_geom_bond_distance
Cl1 B1 1.852(4)
Cl2 B1 1.849(4)
Cl3 C20 1.737(5)
Cl4 C20 1.767(6)
N1 C7 1.297(5)
N1 C8 1.449(4)
N1 B1 1.619(5)
C8 C13 1.397(5)
C8 C9 1.404(5)
C3 C4 1.386(6)
C3 C2 1.388(5)
C3 H3 0.9300
C12 C11 1.379(6)
C12 C13 1.397(5)
C12 H12 0.9300
C17 C13 1.521(5)
C17 C18 1.535(6)
C17 C19 1.534(6)
C17 H17 0.9799
C2 C1 1.412(5)
C2 C7 1.440(5)
C1 C6 1.382(5)
C1 B1 1.586(5)
C10 C11 1.384(6)
C10 C9 1.396(5)
C10 H10 0.9299
C6 C5 1.396(6)
C6 H6 0.9300
C7 H7 0.9300
C9 C14 1.522(5)
C14 C15 1.528(6)
C14 C16 1.537(6)
C14 H14 0.9801
C19 H19A 0.9600
C19 H19B 0.9600
C19 H19C 0.9599
C5 C4 1.391(6)
C5 H5 0.9300
C11 H11 0.9301
C16 H16A 0.9600
C16 H16B 0.9600
C16 H16C 0.9600
C15 H15A 0.9601
C15 H15B 0.9598
C15 H15C 0.9600
C18 H18A 0.9601
C18 H18B 0.9600
C18 H18C 0.9601
C4 H4 0.9300
C20 H20A 0.9700
C20 H20B 0.9700
